data_4116635
loop_
_publ_author_name
'Douglas E. Berning'
'Bruce C. Noll'
'Daniel L. DuBois'

_publ_section_title
;
 Relative Hydride, Proton, and Hydrogen Atom Transfer Abilities of
 [HM(diphosphine)2]PF6 Complexes (M = Pt, Ni)
;
_journal_name_full 'Journal of the American Chemical Society'
_journal_page_first 11432
_journal_page_last 11447
_journal_paper_doi 10.1021/ja991888y
_journal_volume 121
_journal_year 1999
_chemical_formula_sum 'C16 H38 F12 N2 Ni P6'
_chemical_formula_weight 731.01
_chemical_name_common '[Ni(dmpe)~2~(CH~3~CN)](BF~4~)~2~'
_chemical_name_systematic
;
 ?
;
_space_group_IT_number 14
_symmetry_cell_setting monoclinic
_symmetry_space_group_name_Hall '-P 2ybc'
_symmetry_space_group_name_H-M 'P 1 21/c 1'
_atom_sites_solution_hydrogens geom
_atom_sites_solution_primary direct
_atom_sites_solution_secondary difmap
_audit_creation_method SHELXL-97
_cell_angle_alpha 90.00
_cell_angle_beta 97.49
_cell_angle_gamma 90.00
_cell_formula_units_Z 4
_cell_length_a 19.9406(4)
_cell_length_b 9.0706(2)
_cell_length_c 16.7066(3)
_cell_measurement_reflns_used 6530
_cell_measurement_temperature 170(2)
_cell_measurement_theta_max 28.28
_cell_measurement_theta_min 1.03
_cell_volume 2995.99(10)
_computing_cell_refinement 'Siemens SMART'
_computing_data_collection 'Siemens SMART'
_computing_data_reduction 'Siemens SAINT'
_computing_molecular_graphics 'Siemens SHELXTL'
_computing_publication_material 'Siemens SHELXTL'
_computing_structure_refinement 'SHELXL-97 (Sheldrick, 1997)'
_computing_structure_solution 'SHELXS-97 (Sheldrick, 1990)'
_diffrn_ambient_temperature 170(2)
_diffrn_measured_fraction_theta_full 0.937
_diffrn_measured_fraction_theta_max 0.937
_diffrn_measurement_device_type 'Siemens SMART CCD'
_diffrn_measurement_method '\w scans'
_diffrn_radiation_monochromator graphite
_diffrn_radiation_source 'sealed tube'
_diffrn_radiation_type MoK\a
_diffrn_radiation_wavelength 0.71073
_diffrn_reflns_av_R_equivalents 0.0467
_diffrn_reflns_av_sigmaI/netI 0.0396
_diffrn_reflns_limit_h_max 26
_diffrn_reflns_limit_h_min -26
_diffrn_reflns_limit_k_max 11
_diffrn_reflns_limit_k_min -12
_diffrn_reflns_limit_l_max 22
_diffrn_reflns_limit_l_min -17
_diffrn_reflns_number 22492
_diffrn_reflns_theta_full 28.28
_diffrn_reflns_theta_max 28.28
_diffrn_reflns_theta_min 1.03
_exptl_absorpt_coefficient_mu 1.054
_exptl_absorpt_correction_T_max 0.86
_exptl_absorpt_correction_T_min 0.79
_exptl_absorpt_correction_type multi-scan
_exptl_crystal_colour 'pale gold'
_exptl_crystal_density_diffrn 1.621
_exptl_crystal_description block
_exptl_crystal_F_000 1496
_exptl_crystal_size_max 0.23
_exptl_crystal_size_mid 0.15
_exptl_crystal_size_min 0.15
_refine_diff_density_max 0.469
_refine_diff_density_min -0.318
_refine_diff_density_rms 0.068
_refine_ls_extinction_method none
_refine_ls_goodness_of_fit_ref 1.144
_refine_ls_hydrogen_treatment mixed
_refine_ls_matrix_type full
_refine_ls_number_parameters 606
_refine_ls_number_reflns 7396
_refine_ls_number_restraints 0
_refine_ls_restrained_S_all 1.144
_refine_ls_R_factor_all 0.1062
_refine_ls_R_factor_gt 0.0560
_refine_ls_shift/su_max 0.172
_refine_ls_shift/su_mean 0.020
_refine_ls_structure_factor_coef Fsqd
_refine_ls_weighting_details 'calc w=1/[\s^2^(Fo^2^)+(0.0313P)^2^+4.6821P] where P=(Fo^2^+2Fc^2^)/3'
_refine_ls_weighting_scheme calc
_refine_ls_wR_factor_gt 0.1074
_refine_ls_wR_factor_ref 0.1349
_reflns_number_gt 4221
_reflns_number_total 7396
_reflns_threshold_expression >2sigma(I)
_cod_data_source_file ja991888y_6.cif
_cod_data_source_block '[Ni(dmpe)~2~(CH~3~CN)](BF~4~)~2~'
_cod_original_cell_volume 2996.03(10)
_cod_database_code 4116635

loop_
_symmetry_equiv_pos_as_xyz
'x, y, z'
'-x, y+1/2, -z+1/2'
'-x, -y, -z'
'x, -y-1/2, z-1/2'

loop_
_atom_site_label
_atom_site_type_symbol
_atom_site_fract_x
_atom_site_fract_y
_atom_site_fract_z
_atom_site_U_iso_or_equiv
_atom_site_adp_type
_atom_site_occupancy
_atom_site_calc_flag
_atom_site_refinement_flags
_atom_site_disorder_assembly
_atom_site_disorder_group
P1 P -0.29842(4) 0.41653(9) 0.44183(6) 0.0215(2) Uani 1 d . . .
P2 P -0.30388(4) 0.08441(9) 0.44311(5) 0.0210(2) Uani 1 d . . .
P3 P -0.19976(4) 0.07600(9) 0.30938(6) 0.0216(2) Uani 1 d . . .
P4 P -0.19800(4) 0.40854(9) 0.30785(6) 0.0218(2) Uani 1 d . . .
C1 C -0.3735(2) 0.5014(5) 0.3881(3) 0.0345(9) Uani 1 d . . .
H1A H -0.391(2) 0.577(5) 0.422(3) 0.052(13) Uiso 1 d . . .
H1B H -0.405(2) 0.428(5) 0.370(3) 0.055(13) Uiso 1 d . . .
H1C H -0.3616(19) 0.556(4) 0.344(2) 0.039(11) Uiso 1 d . . .
C2 C -0.2488(2) 0.5687(4) 0.4875(3) 0.0304(8) Uani 1 d . . .
H2A H -0.2766(19) 0.623(4) 0.518(2) 0.036(11) Uiso 1 d . . .
H2B H -0.238(2) 0.635(5) 0.447(3) 0.049(13) Uiso 1 d . . .
H2C H -0.209(2) 0.533(4) 0.517(2) 0.043(12) Uiso 1 d . . .
C3 C -0.3309(2) 0.3281(4) 0.5275(2) 0.0291(8) Uani 1 d . . .
H3A H -0.290(2) 0.309(5) 0.563(3) 0.051(13) Uiso 1 d . . .
H3B H -0.3594(18) 0.394(4) 0.546(2) 0.027(10) Uiso 1 d . . .
C4 C -0.36373(19) 0.1831(4) 0.4969(3) 0.0294(8) Uani 1 d . . .
H4A H -0.3998(19) 0.204(4) 0.465(2) 0.025(10) Uiso 1 d . . .
H4B H -0.375(2) 0.124(5) 0.538(3) 0.043(12) Uiso 1 d . . .
C5 C -0.3554(2) -0.0594(5) 0.3902(3) 0.0349(9) Uani 1 d . . .
H5A H -0.384(2) -0.108(5) 0.426(3) 0.046(12) Uiso 1 d . . .
H5B H -0.328(2) -0.130(5) 0.370(3) 0.046(12) Uiso 1 d . . .
H5C H -0.385(2) -0.011(5) 0.344(3) 0.056(14) Uiso 1 d . . .
C6 C -0.2525(2) -0.0136(5) 0.5233(3) 0.0343(9) Uani 1 d . . .
H6A H -0.284(2) -0.074(5) 0.553(3) 0.056(13) Uiso 1 d . . .
H6B H -0.230(2) 0.055(6) 0.554(3) 0.070(16) Uiso 1 d . . .
H6C H -0.225(2) -0.075(5) 0.503(3) 0.051(14) Uiso 1 d . . .
C7 C -0.2551(2) -0.0180(4) 0.2312(2) 0.0306(8) Uani 1 d . . .
H7A H -0.2320(18) -0.084(4) 0.199(2) 0.028(10) Uiso 1 d . . .
H7B H -0.276(2) 0.052(5) 0.198(3) 0.057(14) Uiso 1 d . . .
H7C H -0.286(2) -0.079(5) 0.256(3) 0.052(13) Uiso 1 d . . .
C8 C -0.1508(2) -0.0710(5) 0.3621(3) 0.0363(9) Uani 1 d . . .
H8A H -0.128(2) -0.123(4) 0.325(2) 0.039(11) Uiso 1 d . . .
H8B H -0.183(2) -0.152(5) 0.382(3) 0.051(12) Uiso 1 d . . .
H8C H -0.125(2) -0.027(5) 0.398(3) 0.044(13) Uiso 1 d . . .
C9 C -0.1381(2) 0.1657(4) 0.2526(3) 0.0320(8) Uani 1 d . . .
H9A H -0.096(2) 0.182(5) 0.294(3) 0.044(12) Uiso 1 d . . .
H9B H -0.131(2) 0.104(5) 0.212(3) 0.048(13) Uiso 1 d . . .
C10 C -0.1685(2) 0.3117(4) 0.2226(2) 0.0303(8) Uani 1 d . . .
H10A H -0.209(2) 0.302(4) 0.178(2) 0.036(11) Uiso 1 d . . .
H10B H -0.138(2) 0.374(4) 0.198(2) 0.043(12) Uiso 1 d . . .
C11 C -0.2438(2) 0.5647(4) 0.2605(3) 0.0326(8) Uani 1 d . . .
H11A H -0.219(2) 0.611(4) 0.223(2) 0.040(11) Uiso 1 d . . .
H11B H -0.249(2) 0.633(5) 0.307(3) 0.047(12) Uiso 1 d . . .
H11C H -0.2801(19) 0.533(4) 0.229(2) 0.030(10) Uiso 1 d . . .
C12 C -0.1212(2) 0.4884(5) 0.3603(3) 0.0327(8) Uani 1 d . . .
H12A H -0.104(2) 0.553(5) 0.323(3) 0.063(15) Uiso 1 d . . .
H12B H -0.090(2) 0.409(6) 0.374(3) 0.075(16) Uiso 1 d . . .
H12C H -0.132(2) 0.545(5) 0.406(3) 0.063(15) Uiso 1 d . . .
NiA Ni -0.2629(4) 0.24594(19) 0.3614(4) 0.0146(8) Uani 0.414(17) d P A 1
N1' N -0.3516(5) 0.2498(10) 0.2607(8) 0.021(2) Uani 0.414(17) d P A 1
C13' C -0.4088(10) 0.2496(19) 0.2183(12) 0.023(4) Uani 0.414(17) d P A 1
N1A N -0.3554(5) 0.2788(12) 0.2212(9) 0.052(3) Uani 0.586(17) d P A 2
C13A C -0.4038(9) 0.2741(16) 0.1968(9) 0.033(3) Uani 0.586(17) d P A 2
C14A C -0.4734(3) 0.2617(9) 0.1637(4) 0.0605(17) Uani 1 d . . .
H14A H -0.483(3) 0.344(8) 0.140(4) 0.12(3) Uiso 1 d . . .
H14B H -0.504(3) 0.248(5) 0.196(4) 0.063(18) Uiso 1 d . . .
H14C H -0.480(4) 0.184(8) 0.143(4) 0.12(3) Uiso 1 d . . .
NiB Ni -0.2398(3) 0.24508(13) 0.3867(4) 0.0188(9) Uani 0.586(17) d P A 2
N1# N -0.1487(5) 0.2455(10) 0.4933(8) 0.038(2) Uani 0.586(17) d P A 2
C13# C -0.0981(9) 0.2449(17) 0.5315(8) 0.027(3) Uani 0.586(17) d P A 2
N1B N -0.1450(7) 0.2817(17) 0.5319(10) 0.042(3) Uani 0.414(17) d P A 1
C13B C -0.0894(14) 0.262(3) 0.5573(10) 0.032(4) Uani 0.414(17) d P A 1
C14B C -0.0275(3) 0.2408(8) 0.5852(4) 0.0549(15) Uani 1 d . . .
H14D H -0.025(3) 0.314(8) 0.628(4) 0.12(3) Uiso 1 d . . .
H14E H 0.000(3) 0.277(6) 0.560(3) 0.065(18) Uiso 1 d . . .
H14F H -0.023(4) 0.163(9) 0.618(5) 0.14(3) Uiso 1 d . . .
P5 P 0.43047(5) 0.24941(10) 0.37580(7) 0.0302(3) Uani 1 d . . .
F1 F 0.50094(13) 0.2048(4) 0.34924(17) 0.0719(9) Uani 1 d . . .
F2 F 0.35986(16) 0.2941(4) 0.4023(2) 0.0907(11) Uani 1 d . . .
F3 F 0.4522(9) 0.4048(13) 0.3759(15) 0.157(8) Uani 0.491(17) d P B 1
F4 F 0.3978(4) 0.2561(13) 0.2830(5) 0.062(4) Uani 0.491(17) d P B 1
F5 F 0.4026(5) 0.0816(8) 0.3716(10) 0.087(4) Uani 0.491(17) d P B 1
F6 F 0.4564(5) 0.224(3) 0.4652(5) 0.103(6) Uani 0.491(17) d P B 1
F3' F 0.4298(8) 0.3976(16) 0.3284(11) 0.122(6) Uani 0.509(17) d P B 2
F4' F 0.3965(5) 0.176(3) 0.3030(11) 0.152(9) Uani 0.509(17) d P B 2
F5' F 0.4373(9) 0.1146(13) 0.4323(12) 0.120(7) Uani 0.509(17) d P B 2
F6' F 0.4725(5) 0.3347(19) 0.4525(8) 0.097(5) Uani 0.509(17) d P B 2
P6 P 0.06959(5) 0.24338(10) 0.37426(7) 0.0293(2) Uani 1 d . . .
F7 F 0.14098(15) 0.2880(5) 0.3496(2) 0.0919(12) Uani 1 d . . .
F8 F -0.00179(12) 0.1971(4) 0.39919(16) 0.0622(8) Uani 1 d . . .
F9 F 0.0885(5) 0.0831(7) 0.3561(9) 0.109(5) Uani 0.649(18) d P C 1
F10 F 0.0547(5) 0.4065(7) 0.3961(9) 0.119(4) Uani 0.649(18) d P C 1
F11 F 0.1050(3) 0.2270(12) 0.4651(4) 0.068(3) Uani 0.649(18) d P C 1
F12 F 0.0366(4) 0.2702(17) 0.2867(4) 0.109(5) Uani 0.649(18) d P C 1
F9' F 0.0515(9) 0.126(2) 0.3028(9) 0.094(7) Uani 0.351(18) d P C 2
F10' F 0.0812(10) 0.347(3) 0.4452(12) 0.136(13) Uani 0.351(18) d P C 2
F11' F 0.0972(6) 0.116(3) 0.4324(15) 0.115(10) Uani 0.351(18) d P C 2
F12' F 0.0342(9) 0.3600(19) 0.3155(16) 0.118(10) Uani 0.351(18) d P C 2

loop_
_atom_site_aniso_label
_atom_site_aniso_U_11
_atom_site_aniso_U_22
_atom_site_aniso_U_33
_atom_site_aniso_U_23
_atom_site_aniso_U_13
_atom_site_aniso_U_12
P1 0.0260(4) 0.0169(4) 0.0233(5) -0.0018(4) 0.0097(4) 0.0009(3)
P2 0.0258(4) 0.0173(4) 0.0212(5) 0.0009(3) 0.0084(4) -0.0035(3)
P3 0.0268(4) 0.0159(4) 0.0240(5) -0.0011(4) 0.0103(4) 0.0017(3)
P4 0.0269(4) 0.0155(4) 0.0250(5) 0.0020(4) 0.0107(4) -0.0013(3)
C1 0.036(2) 0.033(2) 0.034(2) 0.0028(18) 0.0038(17) 0.0014(17)
C2 0.0303(19) 0.0255(18) 0.037(2) -0.0079(17) 0.0097(17) -0.0017(15)
C3 0.040(2) 0.0253(17) 0.026(2) -0.0005(15) 0.0159(17) 0.0042(16)
C4 0.0290(19) 0.0290(19) 0.033(2) 0.0064(16) 0.0153(17) -0.0004(15)
C5 0.042(2) 0.031(2) 0.031(2) -0.0040(17) 0.0015(18) -0.0170(18)
C6 0.033(2) 0.034(2) 0.035(2) -0.0006(18) 0.0008(17) 0.0014(17)
C7 0.034(2) 0.0283(19) 0.029(2) -0.0026(16) 0.0044(16) 0.0032(16)
C8 0.043(2) 0.035(2) 0.032(2) -0.0025(18) 0.0041(19) 0.0080(18)
C9 0.037(2) 0.0308(19) 0.033(2) -0.0042(17) 0.0208(18) -0.0006(16)
C10 0.038(2) 0.0287(19) 0.027(2) -0.0002(16) 0.0175(17) -0.0048(16)
C11 0.034(2) 0.0268(19) 0.037(2) 0.0077(18) 0.0075(18) -0.0004(16)
C12 0.034(2) 0.034(2) 0.031(2) 0.0011(18) 0.0046(16) -0.0008(17)
NiA 0.0154(16) 0.0167(7) 0.0116(14) 0.0002(5) 0.0022(14) -0.0017(5)
N1' 0.017(4) 0.023(4) 0.021(6) -0.001(4) -0.009(4) 0.005(3)
C13' 0.020(5) 0.024(6) 0.032(10) 0.007(5) 0.036(7) -0.014(4)
N1A 0.045(5) 0.056(5) 0.051(7) -0.015(5) -0.009(5) 0.008(4)
C13A 0.033(6) 0.042(7) 0.032(7) -0.003(5) 0.037(5) -0.014(5)
C14A 0.048(3) 0.084(5) 0.053(4) 0.003(3) 0.019(3) -0.012(3)
NiB 0.0243(15) 0.0112(5) 0.0231(15) -0.0014(4) 0.0112(15) -0.0014(4)
N1# 0.025(4) 0.041(5) 0.050(7) 0.005(4) 0.011(5) -0.001(3)
C13# 0.036(7) 0.031(5) 0.017(7) 0.007(5) 0.011(6) 0.002(4)
N1B 0.037(6) 0.053(7) 0.035(8) 0.013(6) 0.002(6) 0.002(5)
C13B 0.046(9) 0.042(8) 0.006(7) 0.001(7) -0.007(7) -0.009(5)
C14B 0.045(3) 0.083(5) 0.038(3) 0.000(3) 0.008(3) -0.008(3)
P5 0.0278(5) 0.0358(6) 0.0287(6) 0.0004(4) 0.0097(5) 0.0009(4)
F1 0.0308(14) 0.140(3) 0.0463(17) 0.0028(18) 0.0104(12) 0.0188(16)
F2 0.057(2) 0.139(3) 0.083(3) 0.000(2) 0.0370(18) 0.036(2)
F3 0.150(13) 0.045(7) 0.27(3) -0.044(10) 0.023(14) -0.062(8)
F4 0.032(4) 0.129(9) 0.028(4) 0.027(5) 0.011(3) 0.031(5)
F5 0.105(7) 0.038(4) 0.115(10) 0.018(5) 0.011(7) -0.013(4)
F6 0.050(5) 0.24(2) 0.022(4) 0.007(7) 0.005(3) -0.006(8)
F3' 0.122(10) 0.095(10) 0.151(12) 0.087(9) 0.031(8) 0.036(8)
F4' 0.064(6) 0.25(2) 0.134(13) -0.148(13) 0.000(8) -0.058(10)
F5' 0.154(13) 0.064(6) 0.160(17) 0.065(8) 0.089(12) 0.017(7)
F6' 0.068(6) 0.155(12) 0.064(7) -0.062(7) -0.008(5) 0.001(6)
P6 0.0280(5) 0.0323(6) 0.0288(6) 0.0012(4) 0.0085(5) 0.0030(4)
F7 0.0496(18) 0.152(3) 0.081(2) -0.002(2) 0.0346(17) -0.034(2)
F8 0.0339(14) 0.106(2) 0.0484(17) -0.0020(17) 0.0133(12) -0.0106(15)
F9 0.103(6) 0.044(4) 0.189(13) -0.056(6) 0.055(7) 0.004(3)
F10 0.150(7) 0.039(3) 0.158(11) -0.028(5) -0.015(7) 0.031(4)
F11 0.038(3) 0.115(7) 0.047(4) 0.034(4) -0.006(2) -0.001(4)
F12 0.088(6) 0.200(14) 0.029(3) 0.043(5) -0.025(3) -0.043(7)
F9' 0.101(11) 0.127(14) 0.056(9) -0.056(9) 0.020(7) -0.018(10)
F10' 0.115(16) 0.22(3) 0.084(13) -0.108(16) 0.042(11) -0.091(17)
F11' 0.056(7) 0.132(18) 0.15(2) 0.096(17) -0.001(9) 0.034(9)
F12' 0.102(11) 0.076(10) 0.18(3) 0.094(13) 0.049(14) 0.042(10)

loop_
_atom_type_symbol
_atom_type_description
_atom_type_scat_dispersion_real
_atom_type_scat_dispersion_imag
_atom_type_scat_source
C C 0.0033 0.0016 'International Tables Vol C Tables 4.2.6.8 and 6.1.1.4'
H H 0.0000 0.0000 'International Tables Vol C Tables 4.2.6.8 and 6.1.1.4'
N N 0.0061 0.0033 'International Tables Vol C Tables 4.2.6.8 and 6.1.1.4'
F F 0.0171 0.0103 'International Tables Vol C Tables 4.2.6.8 and 6.1.1.4'
P P 0.1023 0.0942 'International Tables Vol C Tables 4.2.6.8 and 6.1.1.4'
Ni Ni 0.3393 1.1124 'International Tables Vol C Tables 4.2.6.8 and 6.1.1.4'

loop_
_geom_angle_atom_site_label_1
_geom_angle_atom_site_label_2
_geom_angle_atom_site_label_3
_geom_angle
C2 P1 C1 104.8(2)
C2 P1 C3 103.55(19)
C1 P1 C3 102.69(19)
C2 P1 NiB 114.9(2)
C1 P1 NiB 122.6(3)
C3 P1 NiB 106.06(14)
C2 P1 NiA 125.9(2)
C1 P1 NiA 107.7(3)
C3 P1 NiA 109.87(13)
NiB P1 NiA 15.08(3)
C6 P2 C5 103.7(2)
C6 P2 C4 102.7(2)
C5 P2 C4 103.2(2)
C6 P2 NiB 109.5(3)
C5 P2 NiB 125.7(2)
C4 P2 NiB 109.67(12)
C6 P2 NiA 123.9(3)
C5 P2 NiA 113.8(2)
C4 P2 NiA 107.18(14)
NiB P2 NiA 15.03(3)
C7 P3 C8 104.1(2)
C7 P3 C9 102.87(19)
C8 P3 C9 102.85(19)
C7 P3 NiB 120.9(3)
C8 P3 NiB 115.9(2)
C9 P3 NiB 108.06(13)
C7 P3 NiA 106.5(3)
C8 P3 NiA 127.8(2)
C9 P3 NiA 110.12(13)
NiB P3 NiA 15.03(3)
C11 P4 C12 104.2(2)
C11 P4 C10 103.29(19)
C12 P4 C10 103.27(19)
C11 P4 NiB 125.2(2)
C12 P4 NiB 109.8(3)
C10 P4 NiB 108.93(13)
C11 P4 NiA 114.1(2)
C12 P4 NiA 124.7(3)
C10 P4 NiA 104.90(14)
NiB P4 NiA 15.08(3)
C4 C3 P1 107.3(2)
C3 C4 P2 108.0(2)
C10 C9 P3 107.0(2)
C9 C10 P4 108.5(3)
P1 NiA P4 91.69(10)
P1 NiA P2 85.21(8)
P4 NiA P2 163.9(5)
P1 NiA P3 162.5(5)
P4 NiA P3 85.08(10)
P2 NiA P3 93.14(10)
P1 NiA N1' 99.1(3)
P4 NiA N1' 97.4(5)
P2 NiA N1' 98.7(3)
P3 NiA N1' 98.4(4)
C13' N1' NiA 166.6(9)
N1' C13' C14A 174.1(11)
N1A C13A C14A 177.6(14)
C13A C14A C13' 17.5(5)
P4 NiB P1 92.12(8)
P4 NiB P3 85.70(7)
P1 NiB P3 167.3(5)
P4 NiB P2 165.9(5)
P1 NiB P2 85.43(6)
P3 NiB P2 93.66(7)
P4 NiB N1# 97.8(3)
P1 NiB N1# 94.6(4)
P3 NiB N1# 98.1(2)
P2 NiB N1# 96.2(4)
C13# N1# NiB 166.1(10)
N1# C13# C14B 178.9(14)
N1B C13B C14B 179(3)
C13B C14B C13# 14.9(12)
F4' P5 F3 122.5(10)
F4' P5 F6 142.9(9)
F3 P5 F6 94.6(8)
F4' P5 F5' 98.1(9)
F3 P5 F5' 139.1(9)
F6 P5 F5' 44.9(6)
F4' P5 F3' 89.9(9)
F3 P5 F3' 32.8(7)
F6 P5 F3' 127.1(8)
F5' P5 F3' 171.9(8)
F4' P5 F1 89.0(5)
F3 P5 F1 88.4(7)
F6 P5 F1 92.0(4)
F5' P5 F1 87.6(4)
F3' P5 F1 91.6(6)
F4' P5 F2 91.0(5)
F3 P5 F2 91.5(7)
F6 P5 F2 88.0(4)
F5' P5 F2 92.5(4)
F3' P5 F2 88.4(6)
F1 P5 F2 179.93(17)
F4' P5 F4 29.9(10)
F3 P5 F4 92.7(9)
F6 P5 F4 172.4(8)
F5' P5 F4 128.0(8)
F3' P5 F4 60.0(7)
F1 P5 F4 90.1(3)
F2 P5 F4 89.8(3)
F4' P5 F5 54.5(8)
F3 P5 F5 176.4(8)
F6 P5 F5 88.4(7)
F5' P5 F5 44.2(6)
F3' P5 F5 143.9(7)
F1 P5 F5 93.5(4)
F2 P5 F5 86.6(4)
F4 P5 F5 84.2(5)
F4' P5 F6' 175.8(6)
F3 P5 F6' 54.9(7)
F6 P5 F6' 39.8(5)
F5' P5 F6' 84.2(7)
F3' P5 F6' 87.7(7)
F1 P5 F6' 87.5(4)
F2 P5 F6' 92.5(4)
F4 P5 F6' 147.6(7)
F5 P5 F6' 128.2(6)
F10' P6 F9 136.6(12)
F10' P6 F12 130.5(12)
F9 P6 F12 92.7(5)
F10' P6 F12' 94.7(12)
F9 P6 F12' 128.5(10)
F12 P6 F12' 35.8(8)
F10' P6 F10 40.4(11)
F9 P6 F10 176.4(5)
F12 P6 F10 90.1(5)
F12' P6 F10 54.3(8)
F10' P6 F11' 88.1(11)
F9 P6 F11' 49.4(8)
F12 P6 F11' 141.1(10)
F12' P6 F11' 173.3(9)
F10 P6 F11' 128.1(10)
F10' P6 F7 89.7(5)
F9 P6 F7 86.5(3)
F12 P6 F7 90.0(3)
F12' P6 F7 90.6(6)
F10 P6 F7 91.3(4)
F11' P6 F7 95.4(5)
F10' P6 F8 90.5(5)
F9 P6 F8 93.0(3)
F12 P6 F8 90.3(3)
F12' P6 F8 89.8(6)
F10 P6 F8 89.2(4)
F11' P6 F8 84.1(5)
F7 P6 F8 179.5(2)
F10' P6 F11 46.1(11)
F9 P6 F11 90.6(5)
F12 P6 F11 176.2(5)
F12' P6 F11 140.8(10)
F10 P6 F11 86.5(4)
F11' P6 F11 42.5(9)
F7 P6 F11 88.2(3)
F8 P6 F11 91.5(2)
F10' P6 F9' 174.5(8)
F9 P6 F9' 42.7(6)
F12 P6 F9' 51.2(6)
F12' P6 F9' 86.7(10)
F10 P6 F9' 140.5(8)
F11' P6 F9' 89.9(10)
F7 P6 F9' 95.7(5)
F8 P6 F9' 84.1(5)
F11 P6 F9' 132.4(8)

loop_
_geom_bond_atom_site_label_1
_geom_bond_atom_site_label_2
_geom_bond_distance
P1 C2 1.809(4)
P1 C1 1.814(4)
P1 C3 1.831(4)
P1 NiB 2.2170(16)
P1 NiA 2.224(2)
P2 C6 1.810(4)
P2 C5 1.817(4)
P2 C4 1.821(4)
P2 NiB 2.2271(16)
P2 NiA 2.229(2)
P3 C7 1.810(4)
P3 C8 1.812(4)
P3 C9 1.838(4)
P3 NiB 2.2193(17)
P3 NiA 2.236(2)
P4 C11 1.810(4)
P4 C12 1.813(4)
P4 C10 1.834(4)
P4 NiB 2.2167(18)
P4 NiA 2.225(2)
C3 C4 1.527(6)
C9 C10 1.515(6)
NiA N1' 2.278(19)
N1' C13' 1.26(2)
C13' C14A 1.48(2)
N1A C13A 0.998(19)
C13A C14A 1.429(19)
NiB N1# 2.372(18)
N1# C13# 1.123(19)
C13# C14B 1.568(17)
N1B C13B 1.15(3)
C13B C14B 1.28(3)
P5 F4' 1.474(9)
P5 F3 1.474(10)
P5 F6 1.532(8)
P5 F5' 1.540(9)
P5 F3' 1.559(10)
P5 F1 1.580(3)
P5 F2 1.583(3)
P5 F4 1.602(8)
P5 F5 1.619(8)
P5 F6' 1.632(8)
P6 F10' 1.506(11)
P6 F9 1.542(5)
P6 F12 1.542(6)
P6 F12' 1.549(14)
P6 F10 1.562(6)
P6 F11' 1.564(11)
P6 F7 1.585(3)
P6 F8 1.591(3)
P6 F11 1.596(6)
P6 F9' 1.605(10)
